data_2208501
loop_
_publ_author_name
'Thomas, Evan Lyle'
'Gautreaux, Dixie P.'
'Chan, Julia Y.'

_publ_section_title
;
 The layered intermetallic compound LaPdSb~3~
;
_journal_coeditor_code BR2001
_journal_issue 4
_journal_name_full 'Acta Crystallographica Section E'
_journal_page_first i96
_journal_page_last i98
_journal_paper_doi 10.1107/S1600536806009421
_journal_volume 62
_journal_year 2006
_chemical_formula_iupac 'La Pd Sb3'
_chemical_formula_structural 'La Pd Sb3'
_chemical_formula_sum 'La Pd Sb3'
_chemical_formula_weight 610.56
_chemical_name_systematic
;
lanthanum palladium triantimony
;
_space_group_IT_number 57
_symmetry_cell_setting orthorhombic
_symmetry_space_group_name_Hall '-P 2c 2b'
_symmetry_space_group_name_H-M 'P b c m'
_atom_sites_solution_primary direct
_atom_sites_solution_secondary difmap
_audit_creation_method SHELXL97
_cell_angle_alpha 90.00
_cell_angle_beta 90.00
_cell_angle_gamma 90.00
_cell_formula_units_Z 8
_cell_length_a 12.9210(4)
_cell_length_b 6.3450(9)
_cell_length_c 12.5030(9)
_cell_measurement_reflns_used 1722
_cell_measurement_temperature 298(2)
_cell_measurement_theta_max 30.03
_cell_measurement_theta_min 1.02
_cell_volume 1025.04(17)
_computing_cell_refinement 'SCALEPACK (Otwinowski & Minor, 1997)'
_computing_data_collection 'COLLECT (Nonius, 2000)'
_computing_data_reduction 'DENZO and SCALEPACK (Otwinowski & Minor, 1997)'
_computing_molecular_graphics 'CRYSTALMAKER (Palmer, 2003)'
_computing_publication_material 'SHELXL97 and enCIFer (Allen <i>et al.</i>,  2004)'
_computing_structure_refinement 'SHELXL97 (Sheldrick, 1997)'
_computing_structure_solution 'SIR97 (Altomare <i>et al.</i>,  1999)'
_diffrn_ambient_temperature 298(2)
_diffrn_measured_fraction_theta_full 0.996
_diffrn_measured_fraction_theta_max 0.996
_diffrn_measurement_device_type 'Nonius KappaCCD area-detector'
_diffrn_measurement_method '\w scans with \k offsets'
_diffrn_radiation_monochromator graphite
_diffrn_radiation_type MoK\a
_diffrn_radiation_wavelength 0.71073
_diffrn_reflns_av_R_equivalents 0.0625
_diffrn_reflns_av_sigmaI/netI 0.0677
_diffrn_reflns_limit_h_max 18
_diffrn_reflns_limit_h_min -18
_diffrn_reflns_limit_k_max 8
_diffrn_reflns_limit_k_min -8
_diffrn_reflns_limit_l_max 17
_diffrn_reflns_limit_l_min -17
_diffrn_reflns_number 2790
_diffrn_reflns_theta_full 30.00
_diffrn_reflns_theta_max 30.00
_diffrn_reflns_theta_min 3.15
_diffrn_standards_decay_% 0
_diffrn_standards_number 0
_exptl_absorpt_coefficient_mu 27.019
_exptl_absorpt_correction_T_max 0.12
_exptl_absorpt_correction_T_min 0.092
_exptl_absorpt_correction_type multi-scan
_exptl_absorpt_process_details '(SCALEPACK; Otwinowski & Minor 1997)'
_exptl_crystal_colour silver
_exptl_crystal_density_diffrn 7.913
_exptl_crystal_density_method 'not measured'
_exptl_crystal_description 'plate-shaped fragment'
_exptl_crystal_F_000 2048
_exptl_crystal_size_max 0.10
_exptl_crystal_size_mid 0.10
_exptl_crystal_size_min 0.08
_refine_diff_density_max 2.984
_refine_diff_density_min -3.602
_refine_ls_extinction_method none
_refine_ls_goodness_of_fit_ref 1.084
_refine_ls_matrix_type full
_refine_ls_number_parameters 52
_refine_ls_number_reflns 1557
_refine_ls_number_restraints 0
_refine_ls_restrained_S_all 1.084
_refine_ls_R_factor_all 0.0900
_refine_ls_R_factor_gt 0.0454
_refine_ls_shift/su_max 0.000
_refine_ls_shift/su_mean 0.000
_refine_ls_structure_factor_coef Fsqd
_refine_ls_weighting_details 'calc w = 1/[\s^2^(Fo^2^)+(0.0401P)^2^+P] where P=(Fo^2^+2Fc^2^)/3'
_refine_ls_weighting_scheme calc
_refine_ls_wR_factor_gt 0.0893
_refine_ls_wR_factor_ref 0.1009
_reflns_number_gt 1016
_reflns_number_total 1557
_reflns_threshold_expression I>2\s(I)
_cod_data_source_file br2001.cif
_cod_data_source_block I
_cod_database_code 2208501
_cod_database_fobs_code 2208501

loop_
_symmetry_equiv_pos_as_xyz
'x, y, z'
'-x, -y, z+1/2'
'x, -y+1/2, -z'
'-x, y+1/2, -z+1/2'
'-x, -y, -z'
'x, y, -z-1/2'
'-x, y-1/2, z'
'x, -y-1/2, z-1/2'

loop_
_atom_site_type_symbol
_atom_site_label
_atom_site_fract_x
_atom_site_fract_y
_atom_site_fract_z
_atom_site_U_iso_or_equiv
_atom_site_adp_type
_atom_site_calc_flag
_atom_site_refinement_flags
_atom_site_occupancy
La La1 0.69911(8) 0.2500 0.0000 0.0135(2) Uani d S 1
La La2 0.30822(8) 0.27465(17) 0.7500 0.0142(2) Uani d S 1
Pd Pd1 0.10190(7) 0.04698(16) 0.86576(8) 0.0180(2) Uani d . 1
Sb Sb1 0.97485(9) 0.2500 0.0000 0.0168(3) Uani d S 1
Sb Sb2 0.77702(9) 0.26349(19) 0.7500 0.0155(3) Uani d S 1
Sb Sb3 0.50307(6) 0.51265(13) 0.87810(6) 0.0156(2) Uani d . 1
Sb Sb4 0.23292(9) 0.2500 0.0000 0.0150(3) Uani d S 1
Sb Sb5 0.93811(9) 0.92186(19) 0.7500 0.0164(3) Uani d S 1

loop_
_atom_site_aniso_label
_atom_site_aniso_U_11
_atom_site_aniso_U_22
_atom_site_aniso_U_33
_atom_site_aniso_U_12
_atom_site_aniso_U_13
_atom_site_aniso_U_23
La1 0.0113(5) 0.0151(5) 0.0140(5) 0.000 0.000 -0.0002(4)
La2 0.0116(5) 0.0158(6) 0.0153(5) -0.0001(4) 0.000 0.000
Pd1 0.0148(5) 0.0218(6) 0.0172(5) -0.0012(4) -0.0003(4) -0.0013(4)
Sb1 0.0169(6) 0.0154(7) 0.0181(6) 0.000 0.000 0.0006(5)
Sb2 0.0155(6) 0.0160(7) 0.0151(6) -0.0003(5) 0.000 0.000
Sb3 0.0121(4) 0.0183(5) 0.0166(4) 0.0000(3) 0.0000(3) -0.0001(3)
Sb4 0.0146(6) 0.0153(6) 0.0150(6) 0.000 0.000 0.0000(5)
Sb5 0.0122(6) 0.0172(7) 0.0199(6) 0.0003(5) 0.000 0.000

loop_
_atom_type_symbol
_atom_type_description
_atom_type_scat_dispersion_real
_atom_type_scat_dispersion_imag
_atom_type_scat_source
La La -0.2871 2.4523 'International Tables Vol C Tables 4.2.6.8 and 6.1.1.4'
Pd Pd -0.9988 1.0072 'International Tables Vol C Tables 4.2.6.8 and 6.1.1.4'
Sb Sb -0.5866 1.5461 'International Tables Vol C Tables 4.2.6.8 and 6.1.1.4'

loop_
_geom_angle_atom_site_label_1
_geom_angle_atom_site_label_2
_geom_angle_atom_site_label_3
_geom_angle_site_symmetry_1
_geom_angle_site_symmetry_3
_geom_angle
_geom_angle_publ_flag
Sb2 La1 Sb2 3_556 1_554 144.31(5) ?
Sb2 La1 Sb4 3_556 5_655 83.86(2) ?
Sb2 La1 Sb4 1_554 5_655 86.75(2) ?
Sb2 La1 Sb4 3_556 5_665 86.75(2) ?
Sb2 La1 Sb4 1_554 5_665 83.86(2) ?
Sb4 La1 Sb4 5_655 5_665 149.05(5) ?
Sb2 La1 Sb3 3_556 7_654 130.89(3) ?
Sb2 La1 Sb3 1_554 7_654 79.59(2) ?
Sb4 La1 Sb3 5_655 7_654 77.10(2) ?
Sb4 La1 Sb3 5_665 7_654 129.48(3) ?
Sb2 La1 Sb3 3_556 5_666 79.59(2) ?
Sb2 La1 Sb3 1_554 5_666 130.89(3) ?
Sb4 La1 Sb3 5_655 5_666 129.48(3) ?
Sb4 La1 Sb3 5_665 5_666 77.10(2) ?
Sb3 La1 Sb3 7_654 5_666 78.72(3) ?
Sb2 La1 Sb3 3_556 3_556 77.79(2) ?
Sb2 La1 Sb3 1_554 3_556 131.98(3) ?
Sb4 La1 Sb3 5_655 3_556 74.09(2) ?
Sb4 La1 Sb3 5_665 3_556 132.25(3) ?
Sb3 La1 Sb3 7_654 3_556 53.60(3) ?
Sb3 La1 Sb3 5_666 3_556 55.886(16) ?
Sb2 La1 Sb3 3_556 1_554 131.98(3) ?
Sb2 La1 Sb3 1_554 1_554 77.79(2) ?
Sb4 La1 Sb3 5_655 1_554 132.25(3) ?
Sb4 La1 Sb3 5_665 1_554 74.09(2) ?
Sb3 La1 Sb3 7_654 1_554 55.886(16) ?
Sb3 La1 Sb3 5_666 1_554 53.60(3) ?
Sb3 La1 Sb3 3_556 1_554 83.44(4) ?
Sb2 La1 Sb1 3_556 . 72.16(2) ?
Sb2 La1 Sb1 1_554 . 72.16(2) ?
Sb4 La1 Sb1 5_655 . 74.53(3) ?
Sb4 La1 Sb1 5_665 . 74.53(3) ?
Sb3 La1 Sb1 7_654 . 140.642(17) ?
Sb3 La1 Sb1 5_666 . 140.641(17) ?
Sb3 La1 Sb1 3_556 . 138.281(18) ?
Sb3 La1 Sb1 1_554 . 138.281(18) ?
Sb2 La1 Pd1 3_556 7_664 103.78(3) ?
Sb2 La1 Pd1 1_554 7_664 47.50(3) ?
Sb4 La1 Pd1 5_655 7_664 108.28(3) ?
Sb4 La1 Pd1 5_665 7_664 46.01(2) ?
Sb3 La1 Pd1 7_654 7_664 125.09(2) ?
Sb3 La1 Pd1 5_666 7_664 121.93(2) ?
Sb3 La1 Pd1 3_556 7_664 177.21(3) ?
Sb3 La1 Pd1 1_554 7_664 93.82(2) ?
Sb1 La1 Pd1 . 7_664 44.463(19) ?
Sb2 La1 Pd1 3_556 5_656 47.50(3) ?
Sb2 La1 Pd1 1_554 5_656 103.78(3) ?
Sb4 La1 Pd1 5_655 5_656 46.01(2) ?
Sb4 La1 Pd1 5_665 5_656 108.28(3) ?
Sb3 La1 Pd1 7_654 5_656 121.93(2) ?
Sb3 La1 Pd1 5_666 5_656 125.09(2) ?
Sb3 La1 Pd1 3_556 5_656 93.82(2) ?
Sb3 La1 Pd1 1_554 5_656 177.21(3) ?
Sb1 La1 Pd1 . 5_656 44.463(19) ?
Pd1 La1 Pd1 7_664 5_656 88.93(4) ?
Sb4 La2 Sb4 6_556 1_556 145.00(5) ?
Sb4 La2 Sb2 6_556 7_665 86.88(2) ?
Sb4 La2 Sb2 1_556 7_665 86.88(2) ?
Sb4 La2 Sb5 6_556 7_655 74.25(3) ?
Sb4 La2 Sb5 1_556 7_655 74.25(3) ?
Sb2 La2 Sb5 7_665 7_655 54.09(3) ?
Sb4 La2 Sb3 6_556 6_557 77.78(2) ?
Sb4 La2 Sb3 1_556 6_557 134.57(3) ?
Sb2 La2 Sb3 7_665 6_557 80.00(3) ?
Sb5 La2 Sb3 7_655 6_557 126.53(4) ?
Sb4 La2 Sb3 6_556 . 134.57(3) ?
Sb4 La2 Sb3 1_556 . 77.78(2) ?
Sb2 La2 Sb3 7_665 . 80.00(3) ?
Sb5 La2 Sb3 7_655 . 126.53(4) ?
Sb3 La2 Sb3 6_557 . 57.23(3) ?
Sb4 La2 Sb3 6_556 7_655 130.31(3) ?
Sb4 La2 Sb3 1_556 7_655 74.75(2) ?
Sb2 La2 Sb3 7_665 7_655 135.20(3) ?
Sb5 La2 Sb3 7_655 7_655 146.74(3) ?
Sb3 La2 Sb3 6_557 7_655 84.57(3) ?
Sb3 La2 Sb3 . 7_655 56.525(17) ?
Sb4 La2 Sb3 6_556 4_646 74.75(2) ?
Sb4 La2 Sb3 1_556 4_646 130.31(3) ?
Sb2 La2 Sb3 7_665 4_646 135.20(3) ?
Sb5 La2 Sb3 7_655 4_646 146.74(3) ?
Sb3 La2 Sb3 6_557 4_646 56.526(17) ?
Sb3 La2 Sb3 . 4_646 84.57(3) ?
Sb3 La2 Sb3 7_655 4_646 56.98(3) ?
Sb4 La2 Pd1 6_556 . 98.90(3) ?
Sb4 La2 Pd1 1_556 . 48.17(3) ?
Sb2 La2 Pd1 7_665 . 98.03(4) ?
Sb5 La2 Pd1 7_655 . 50.19(3) ?
Sb3 La2 Pd1 6_557 . 176.18(3) ?
Sb3 La2 Pd1 . . 125.82(2) ?
Sb3 La2 Pd1 7_655 . 99.08(3) ?
Sb3 La2 Pd1 4_646 . 124.67(4) ?
Sb4 La2 Pd1 6_556 6_557 48.17(3) ?
Sb4 La2 Pd1 1_556 6_557 98.90(3) ?
Sb2 La2 Pd1 7_665 6_557 98.03(4) ?
Sb5 La2 Pd1 7_655 6_557 50.19(3) ?
Sb3 La2 Pd1 6_557 6_557 125.82(2) ?
Sb3 La2 Pd1 . 6_557 176.18(3) ?
Sb3 La2 Pd1 7_655 6_557 124.67(4) ?
Sb3 La2 Pd1 4_646 6_557 99.08(3) ?
Pd1 La2 Pd1 . 6_557 51.03(4) ?
Sb4 La2 Sb2 6_556 7_655 81.92(2) ?
Sb4 La2 Sb2 1_556 7_655 81.92(2) ?
Sb2 La2 Sb2 7_665 7_655 141.69(5) ?
Sb5 La2 Sb2 7_655 7_655 87.60(4) ?
Sb3 La2 Sb2 6_557 7_655 132.04(3) ?
Sb3 La2 Sb2 . 7_655 132.04(3) ?
Sb3 La2 Sb2 7_655 7_655 76.39(3) ?
Sb3 La2 Sb2 4_646 7_655 76.39(3) ?
Pd1 La2 Sb2 . 7_655 48.53(3) ?
Pd1 La2 Sb2 6_557 7_655 48.53(3) ?
Sb1 Pd1 Sb5 1_456 1_445 89.82(4) ?
Sb1 Pd1 Sb4 1_456 1_556 76.47(4) ?
Sb5 Pd1 Sb4 1_445 1_556 165.30(5) ?
Sb1 Pd1 Sb1 1_456 5_656 73.87(3) y
Sb5 Pd1 Sb1 1_445 5_656 80.78(4) ?
Sb4 Pd1 Sb1 1_556 5_656 100.11(4) ?
Sb1 Pd1 Sb2 1_456 7_655 168.35(5) y
Sb5 Pd1 Sb2 1_445 7_655 88.38(4) ?
Sb4 Pd1 Sb2 1_556 7_655 106.12(4) ?
Sb1 Pd1 Sb2 5_656 7_655 94.49(4) ?
Sb1 Pd1 Sb5 1_456 7_655 78.72(3) y
Sb5 Pd1 Sb5 1_445 7_655 80.15(3) y
Sb4 Pd1 Sb5 1_556 7_655 91.79(4) y
Sb1 Pd1 Sb5 5_656 7_655 146.44(5) ?
Sb2 Pd1 Sb5 7_655 7_655 112.27(4) ?
Sb1 Pd1 Pd1 1_456 6_557 128.81(2) ?
Sb5 Pd1 Pd1 1_445 6_557 57.37(2) ?
Sb4 Pd1 Pd1 1_556 6_557 128.27(2) ?
Sb1 Pd1 Pd1 5_656 6_557 128.25(2) ?
Sb2 Pd1 Pd1 7_655 6_557 58.74(2) ?
Sb5 Pd1 Pd1 7_655 6_557 59.26(2) ?
Sb1 Pd1 La2 1_456 . 123.34(4) ?
Sb5 Pd1 La2 1_445 . 121.37(4) ?
Sb4 Pd1 La2 1_556 . 64.32(3) ?
Sb1 Pd1 La2 5_656 . 148.84(5) ?
Sb2 Pd1 La2 7_655 . 66.96(4) ?
Sb5 Pd1 La2 7_655 . 64.12(3) ?
Pd1 Pd1 La2 6_557 . 64.483(18) ?
Sb1 Pd1 La1 1_456 5_656 113.40(3) ?
Sb5 Pd1 La1 1_445 5_656 131.24(4) ?
Sb4 Pd1 La1 1_556 5_656 60.93(2) ?
Sb1 Pd1 La1 5_656 5_656 66.99(3) ?
Sb2 Pd1 La1 7_655 5_656 60.27(2) ?
Sb5 Pd1 La1 7_655 5_656 143.87(4) ?
Pd1 Pd1 La1 6_557 5_656 117.768(16) ?
La2 Pd1 La1 . 5_656 81.91(3) ?
Pd1 Sb1 Pd1 3_656 1_654 104.39(6) ?
Pd1 Sb1 Pd1 3_656 7_664 106.13(3) ?
Pd1 Sb1 Pd1 1_654 7_664 99.82(4) ?
Pd1 Sb1 Pd1 3_656 5_656 99.82(4) ?
Pd1 Sb1 Pd1 1_654 5_656 106.13(3) ?
Pd1 Sb1 Pd1 7_664 5_656 137.09(6) ?
Pd1 Sb1 Sb1 3_656 5_755 110.38(5) ?
Pd1 Sb1 Sb1 1_654 5_755 53.54(3) ?
Pd1 Sb1 Sb1 7_664 5_755 138.96(3) ?
Pd1 Sb1 Sb1 5_656 5_755 52.59(3) ?
Pd1 Sb1 Sb1 3_656 5_765 53.54(3) ?
Pd1 Sb1 Sb1 1_654 5_765 110.38(5) ?
Pd1 Sb1 Sb1 7_664 5_765 52.59(3) ?
Pd1 Sb1 Sb1 5_656 5_765 138.96(3) ?
Sb1 Sb1 Sb1 5_755 5_765 156.85(8) ?
Pd1 Sb1 La1 3_656 . 127.81(3) ?
Pd1 Sb1 La1 1_654 . 127.81(3) ?
Pd1 Sb1 La1 7_664 . 68.55(3) ?
Pd1 Sb1 La1 5_656 . 68.55(3) ?
Sb1 Sb1 La1 5_755 . 101.58(4) ?
Sb1 Sb1 La1 5_765 . 101.58(4) ?
Pd1 Sb2 Pd1 7_665 4_656 62.53(5) ?
Pd1 Sb2 Sb5 7_665 1_545 94.40(4) ?
Pd1 Sb2 Sb5 4_656 1_545 94.40(4) ?
Pd1 Sb2 La1 7_665 6_556 133.04(4) ?
Pd1 Sb2 La1 4_656 6_556 72.24(2) ?
Sb5 Sb2 La1 1_545 6_556 101.16(3) ?
Pd1 Sb2 La1 7_665 1_556 72.24(2) ?
Pd1 Sb2 La1 4_656 1_556 133.04(4) ?
Sb5 Sb2 La1 1_545 1_556 101.16(3) ?
La1 Sb2 La1 6_556 1_556 144.17(5) ?
Pd1 Sb2 La2 7_665 7_655 142.70(4) ?
Pd1 Sb2 La2 4_656 7_655 142.70(4) ?
Sb5 Sb2 La2 1_545 7_655 63.39(4) ?
La1 Sb2 La2 6_556 7_655 82.70(2) ?
La1 Sb2 La2 1_556 7_655 82.70(2) ?
Pd1 Sb2 La2 7_665 7_665 64.51(3) ?
Pd1 Sb2 La2 4_656 7_665 64.51(3) ?
Sb5 Sb2 La2 1_545 7_665 154.92(5) ?
La1 Sb2 La2 6_556 7_665 85.76(2) ?
La1 Sb2 La2 1_556 7_665 85.76(2) ?
La2 Sb2 La2 7_655 7_665 141.69(5) ?
Sb3 Sb3 Sb3 5_667 7_655 86.95(3) y
Sb3 Sb3 Sb3 5_667 7_665 92.98(3) y
Sb3 Sb3 Sb3 7_655 7_665 177.13(6) ?
Sb3 Sb3 Sb3 5_667 6_557 176.64(3) ?
Sb3 Sb3 Sb3 7_655 6_557 90.0 ?
Sb3 Sb3 Sb3 7_665 6_557 89.9990(10) ?
Sb3 Sb3 La2 5_667 . 115.77(4) ?
Sb3 Sb3 La2 7_655 . 61.95(3) ?
Sb3 Sb3 La2 7_665 . 115.63(4) ?
Sb3 Sb3 La2 6_557 . 61.386(16) ?
Sb3 Sb3 La2 5_667 7_665 121.40(4) ?
Sb3 Sb3 La2 7_655 7_665 120.87(4) ?
Sb3 Sb3 La2 7_665 7_665 61.52(3) ?
Sb3 Sb3 La2 6_557 7_665 61.510(16) ?
La2 Sb3 La2 . 7_665 122.81(3) ?
Sb3 Sb3 La1 5_667 5_666 63.45(3) ?
Sb3 Sb3 La1 7_655 5_666 115.23(3) ?
Sb3 Sb3 La1 7_665 5_666 62.29(2) ?
Sb3 Sb3 La1 6_557 5_666 116.814(15) ?
La2 Sb3 La1 . 5_666 80.52(3) ?
La2 Sb3 La1 7_665 5_666 123.78(3) ?
Sb3 Sb3 La1 5_667 1_556 62.95(3) ?
Sb3 Sb3 La1 7_655 1_556 61.82(2) ?
Sb3 Sb3 La1 7_665 1_556 120.64(3) ?
Sb3 Sb3 La1 6_557 1_556 116.688(15) ?
La2 Sb3 La1 . 1_556 123.73(3) ?
La2 Sb3 La1 7_665 1_556 85.14(3) ?
La1 Sb3 La1 5_666 1_556 126.40(3) ?
Pd1 Sb4 Pd1 3_556 1_554 102.67(6) ?
Pd1 Sb4 La2 3_556 3_556 67.51(3) ?
Pd1 Sb4 La2 1_554 3_556 138.90(3) ?
Pd1 Sb4 La2 3_556 1_554 138.90(3) ?
Pd1 Sb4 La2 1_554 1_554 67.51(3) ?
La2 Sb4 La2 3_556 1_554 145.46(5) ?
Pd1 Sb4 La1 3_556 5_655 128.67(3) ?
Pd1 Sb4 La1 1_554 5_655 73.05(3) ?
La2 Sb4 La1 3_556 5_655 82.81(2) ?
La2 Sb4 La1 1_554 5_655 88.10(2) ?
Pd1 Sb4 La1 3_556 5_665 73.05(3) ?
Pd1 Sb4 La1 1_554 5_665 128.67(3) ?
La2 Sb4 La1 3_556 5_665 88.10(2) ?
La2 Sb4 La1 1_554 5_665 82.81(2) ?
La1 Sb4 La1 5_655 5_665 149.05(5) ?
Pd1 Sb5 Pd1 1_665 6_667 65.27(5) ?
Pd1 Sb5 Pd1 1_665 4_656 131.91(5) ?
Pd1 Sb5 Pd1 6_667 4_656 96.71(4) ?
Pd1 Sb5 Pd1 1_665 7_665 96.71(4) ?
Pd1 Sb5 Pd1 6_667 7_665 131.91(5) ?
Pd1 Sb5 Pd1 4_656 7_665 61.47(5) ?
Pd1 Sb5 Sb2 1_665 1_565 109.44(5) ?
Pd1 Sb5 Sb2 6_667 1_565 109.44(5) ?
Pd1 Sb5 Sb2 4_656 1_565 118.65(4) ?
Pd1 Sb5 Sb2 7_665 1_565 118.65(4) ?
Pd1 Sb5 La2 1_665 7_665 147.13(3) ?
Pd1 Sb5 La2 6_667 7_665 147.13(3) ?
Pd1 Sb5 La2 4_656 7_665 65.69(3) ?
Pd1 Sb5 La2 7_665 7_665 65.69(3) ?
Sb2 Sb5 La2 1_565 7_665 62.52(4) ?

loop_
_geom_bond_atom_site_label_1
_geom_bond_atom_site_label_2
_geom_bond_site_symmetry_2
_geom_bond_distance
_geom_bond_publ_flag
La1 Sb2 3_556 3.2850(5) y
La1 Sb2 1_554 3.2850(5) ?
La1 Sb4 5_655 3.2918(6) y
La1 Sb4 5_665 3.2919(6) ?
La1 Sb3 7_654 3.3787(11) y
La1 Sb3 5_666 3.3787(11) ?
La1 Sb3 3_556 3.3936(11) y
La1 Sb3 1_554 3.3936(11) ?
La1 Sb1 . 3.5629(15) y
La1 Pd1 7_664 3.6026(12) y
La1 Pd1 5_656 3.6026(12) ?
La2 Sb4 6_556 3.2774(5) y
La2 Sb4 1_556 3.2774(5) ?
La2 Sb2 7_665 3.2915(17) y
La2 Sb5 7_655 3.3170(15) y
La2 Sb3 6_557 3.3443(12) y
La2 Sb3 . 3.3443(12) ?
La2 Sb3 7_655 3.3576(12) y
La2 Sb3 4_646 3.3576(12) ?
La2 Pd1 . 3.3598(13) ?
La2 Pd1 6_557 3.3598(13) y
La2 Sb2 7_655 3.4252(17) y
Pd1 Sb1 1_456 2.6779(12) y
Pd1 Sb5 1_445 2.6840(14) y
Pd1 Sb4 1_556 2.7097(13) y
Pd1 Sb1 5_656 2.7113(11) y
Pd1 Sb2 7_655 2.7888(14) y
Pd1 Sb5 7_655 2.8320(15) y
Pd1 Pd1 6_557 2.895(2) y
Pd1 La1 5_656 3.6026(12) ?
Sb1 Pd1 3_656 2.6779(12) ?
Sb1 Pd1 1_654 2.6779(12) ?
Sb1 Pd1 7_664 2.7113(11) ?
Sb1 Pd1 5_656 2.7113(11) ?
Sb1 Sb1 5_755 3.2384(7) y
Sb1 Sb1 5_765 3.2384(7) ?
Sb2 Pd1 7_665 2.7889(14) ?
Sb2 Pd1 4_656 2.7889(14) ?
Sb2 Sb5 1_545 3.0052(17) y
Sb2 La1 6_556 3.2850(5) ?
Sb2 La1 1_556 3.2850(5) ?
Sb2 La2 7_655 3.2915(17) ?
Sb2 La2 7_665 3.4252(17) ?
Sb3 Sb3 5_667 3.0535(16) y
Sb3 Sb3 7_655 3.1735(13) y
Sb3 Sb3 7_665 3.1735(13) ?
Sb3 Sb3 6_557 3.2032(16) y
Sb3 La2 7_665 3.3577(12) ?
Sb3 La1 5_666 3.3787(11) ?
Sb3 La1 1_556 3.3935(11) ?
Sb4 Pd1 3_556 2.7097(12) ?
Sb4 Pd1 1_554 2.7097(12) ?
Sb4 La2 3_556 3.2774(5) ?
Sb4 La2 1_554 3.2774(5) ?
Sb4 La1 5_655 3.2918(6) ?
Sb4 La1 5_665 3.2918(6) ?
Sb5 Pd1 1_665 2.6840(14) ?
Sb5 Pd1 6_667 2.6840(14) ?
Sb5 Pd1 4_656 2.8320(15) ?
Sb5 Pd1 7_665 2.8320(15) ?
Sb5 Sb2 1_565 3.0052(17) ?
Sb5 La2 7_665 3.3171(15) ?
